data_4511096
loop_
_publ_author_name
'Ashmore, Jason'
'Bishop, Roger'
'Craig, Donald C.'
'Scudder, Marcia L.'

_publ_section_title
;
 Formation of Diquinoline Molecular Bricks and Their Assembly into Lattice
 Inclusion Compounds
;
_journal_issue 6
_journal_name_full 'Crystal Growth &amp; Design'
_journal_page_first 2742
_journal_paper_doi 10.1021/cg801377e
_journal_volume 9
_journal_year 2009
_chemical_formula_moiety 'C35 H24 Br2 N2,C7 H5 F3'
_chemical_formula_sum 'C42 H29 Br2 F3 N2'
_chemical_formula_weight 778.5
_space_group_IT_number 2
_symmetry_cell_setting triclinic
_symmetry_space_group_name_Hall '-P 1'
_symmetry_space_group_name_H-M 'P -1'
_atom_type_scat_source 'International Tables for X-ray Crystallography, Vol. IV'
_audit_creation_method 'RAELSPUB and manual entry'
_cell_angle_alpha 100.35(3)
_cell_angle_beta 92.45(2)
_cell_angle_gamma 95.27(2)
_cell_formula_units_Z 2
_cell_length_a 10.033(5)
_cell_length_b 10.550(6)
_cell_length_c 16.886(8)
_cell_measurement_reflns_used 25
_cell_measurement_temperature 294
_cell_measurement_theta_max 12
_cell_measurement_theta_min 9
_cell_volume 1747.6(16)
_computing_cell_refinement 'CAD4 Version 5.0, 1989'
_computing_data_collection 'CAD4 Version 5.0, 1989'
_computing_data_reduction 'Local program'
_computing_molecular_graphics 'ORTEP-II, (Johnson, 1976)'
_computing_publication_material 'Local programs'
_computing_structure_refinement 'RAELS, (Rae, 1989)'
_computing_structure_solution 'SIR92 (Altomare et al, 1994)'
_diffrn_measured_fraction_theta_full 1.00
_diffrn_measured_fraction_theta_max 0.92
_diffrn_measurement_device_type 'Nonius CAD-4'
_diffrn_measurement_method \w--2\q
_diffrn_radiation_type 'Mo K\a'
_diffrn_radiation_wavelength 0.71073
_diffrn_reflns_av_R_equivalents 0.025
_diffrn_reflns_limit_h_max 11
_diffrn_reflns_limit_h_min -11
_diffrn_reflns_limit_k_max 11
_diffrn_reflns_limit_k_min -11
_diffrn_reflns_limit_l_max 18
_diffrn_reflns_limit_l_min 0
_diffrn_reflns_number 5033
_diffrn_reflns_theta_full 25
_diffrn_reflns_theta_max 23
_diffrn_standards_decay_% 0
_diffrn_standards_interval_time 30min
_diffrn_standards_number 1
_exptl_absorpt_coefficient_mu 2.342
_exptl_absorpt_correction_T_max 0.85
_exptl_absorpt_correction_T_min 0.65
_exptl_absorpt_correction_type analytical
_exptl_absorpt_process_details '(DeMeulenaer & Tompa, 1965)'
_exptl_crystal_colour colourless
_exptl_crystal_density_diffrn 1.48
_exptl_crystal_density_method 'not measured'
_exptl_crystal_description plate
_exptl_crystal_F_000 784.0
_exptl_crystal_size_max 0.19
_exptl_crystal_size_mid 0.16
_exptl_crystal_size_min 0.04
_refine_diff_density_max 0.78
_refine_diff_density_min -1.20
_refine_ls_extinction_method none
_refine_ls_goodness_of_fit_ref 1.53
_refine_ls_hydrogen_treatment noref
_refine_ls_number_parameters 203
_refine_ls_number_reflns 2709
_refine_ls_R_factor_gt 0.059
_refine_ls_shift/su_max 0.004
_refine_ls_structure_factor_coef F
_refine_ls_weighting_details 'w = 1/[\s^2^(F) + 0.0004F^2^]'
_refine_ls_weighting_scheme calc
_refine_ls_wR_factor_ref 0.062
_reflns_number_gt 2709
_reflns_number_total 4840
_reflns_threshold_expression I>2\s(I)
_cod_data_source_file cg801377e_si_002.cif
_cod_data_source_block DRB290
_cod_original_cell_volume 1748(1)
_cod_database_code 4511096

loop_
_symmetry_equiv_pos_site_id
_symmetry_equiv_pos_as_xyz
1 x,y,z
2 -x,-y,-z

loop_
_atom_site_label
_atom_site_fract_x
_atom_site_fract_y
_atom_site_fract_z
_atom_site_U_iso_or_equiv
_atom_site_adp_type
_atom_site_type_symbol
_atom_site_occupancy
Br1 0.39781(12) 0.00810(10) 0.09717(6) 0.0711(4) Uani Br 1.0
Br2 0.01060(10) 0.07053(11) 0.40539(6) 0.0753(4) Uani Br 1.0
N1 0.1493(6) 0.3488(7) 0.2302(4) 0.045(1) Uani N 1.0
N2 0.4922(7) 0.0766(7) 0.3772(4) 0.0506(8) Uani N 1.0
C1 0.1311(8) 0.1400(8) 0.2664(5) 0.045(1) Uani C 1.0
C2 0.2113(8) 0.2453(8) 0.2327(5) 0.041(1) Uani C 1.0
C3 0.3441(8) 0.2307(8) 0.2082(5) 0.0405(9) Uani C 1.0
C4 0.4041(8) 0.1052(8) 0.2095(5) 0.0454(9) Uani C 1.0
C5 0.3344(9) 0.0246(8) 0.2645(5) 0.0472(9) Uani C 1.0
C6 0.3715(8) 0.0901(8) 0.3500(5) 0.0448(8) Uani C 1.0
C7 0.2819(8) 0.1701(8) 0.3947(5) 0.0433(9) Uani C 1.0
C8 0.1461(8) 0.1817(8) 0.3589(5) 0.046(1) Uani C 1.0
C9 0.1832(8) 0.0085(8) 0.2422(5) 0.049(1) Uani C 1.0
C10 0.2164(9) 0.4505(8) 0.2028(5) 0.048(1) Uani C 1.0
C11 0.1449(10) 0.5585(9) 0.1959(5) 0.061(1) Uani C 1.0
C12 0.2096(12) 0.6607(9) 0.1711(6) 0.071(2) Uani C 1.0
C13 0.3444(11) 0.6629(9) 0.1511(6) 0.070(2) Uani C 1.0
C14 0.4135(9) 0.5584(9) 0.1575(5) 0.059(2) Uani C 1.0
C15 0.3502(9) 0.4476(8) 0.1814(5) 0.048(1) Uani C 1.0
C16 0.4150(8) 0.3346(8) 0.1848(5) 0.0442(9) Uani C 1.0
C17 0.5337(9) 0.1391(9) 0.4530(5) 0.0526(9) Uani C 1.0
C18 0.6618(9) 0.1196(10) 0.4824(6) 0.065(1) Uani C 1.0
C19 0.7106(9) 0.1779(11) 0.5563(6) 0.071(2) Uani C 1.0
C20 0.6330(10) 0.2660(10) 0.6059(6) 0.068(2) Uani C 1.0
C21 0.5104(9) 0.2865(9) 0.5791(5) 0.059(2) Uani C 1.0
C22 0.4570(9) 0.2236(8) 0.5025(5) 0.050(1) Uani C 1.0
C23 0.3283(8) 0.2386(8) 0.4706(5) 0.047(1) Uani C 1.0
C24 0.5575(7) 0.3297(6) 0.1636(4) 0.049(3) Uani C 1.0
C25 0.6592(7) 0.3421(6) 0.2228(4) 0.060(3) Uani C 1.0
C26 0.7927(7) 0.3368(7) 0.2023(5) 0.073(3) Uani C 1.0
C27 0.8233(8) 0.3193(7) 0.1236(4) 0.080(3) Uani C 1.0
C28 0.7239(8) 0.3069(7) 0.0644(5) 0.084(4) Uani C 1.0
C29 0.5900(7) 0.3121(7) 0.0842(4) 0.067(3) Uani C 1.0
C30 0.2428(7) 0.3279(6) 0.5187(4) 0.053(3) Uani C 1.0
C31 0.2447(7) 0.4556(7) 0.5104(4) 0.072(3) Uani C 1.0
C32 0.1618(9) 0.5376(7) 0.5553(5) 0.098(4) Uani C 1.0
C33 0.0786(8) 0.4919(8) 0.6076(5) 0.105(6) Uani C 1.0
C34 0.0758(7) 0.3660(10) 0.6164(4) 0.097(5) Uani C 1.0
C35 0.1581(7) 0.2829(7) 0.5718(4) 0.071(3) Uani C 1.0
C1Ft 0.1729(9) 0.1960(10) 0.8945(7) 0.127(7) Uani C 1.0
C2Ft 0.2107(10) 0.2854(11) 0.8465(8) 0.146(5) Uani C 1.0
C3Ft 0.2700(10) 0.2450(17) 0.7758(7) 0.197(4) Uani C 1.0
C4Ft 0.2921(10) 0.1162(15) 0.7521(9) 0.226(9) Uani C 1.0
C5Ft 0.2539(11) 0.0278(13) 0.8006(10) 0.224(9) Uani C 1.0
C6Ft 0.1946(10) 0.0668(13) 0.8715(9) 0.177(8) Uani C 1.0
C7Ft 0.0967(12) 0.2423(14) 0.9688(10) 0.162(7) Uani C 0.61
F1Ft 0.1574(15) 0.2184(28) 1.0313(5) 0.264(9) Uani F 0.61
F2Ft -0.0210(9) 0.1837(21) 0.9601(7) 0.224(9) Uani F 0.61
F3Ft 0.0903(24) 0.3637(13) 0.9762(14) 0.333(9) Uani F 0.61
C7Ft' 0.1266(17) 0.2347(20) 0.9795(11) 0.167(6) Uani C 0.39
F1Ft' 0.0841(31) 0.1337(28) 1.0058(14) 0.252(9) Uani F 0.39
F2Ft' 0.0330(32) 0.3077(29) 0.9779(17) 0.261(9) Uani F 0.39
F3Ft' 0.2248(24) 0.2953(42) 1.0253(9) 0.326(9) Uani F 0.39
HC1 0.0346 0.1346 0.2475 0.050 Uani H 1.0
HC4 0.5003 0.1263 0.2296 0.049 Uani H 1.0
HC5 0.3679 -0.0629 0.2555 0.055 Uani H 1.0
HC8 0.1263 0.2739 0.3735 0.048 Uani H 1.0
H1C9 0.1662 -0.0228 0.1828 0.052 Uani H 1.0
H2C9 0.1371 -0.0553 0.2718 0.056 Uani H 1.0
HC11 0.0488 0.5587 0.2092 0.067 Uani H 1.0
HC12 0.1602 0.7374 0.1666 0.084 Uani H 1.0
HC13 0.3895 0.7399 0.1325 0.082 Uani H 1.0
HC14 0.5101 0.5609 0.1451 0.064 Uani H 1.0
HC18 0.7175 0.0613 0.4474 0.072 Uani H 1.0
HC19 0.8006 0.1605 0.5772 0.084 Uani H 1.0
HC20 0.6707 0.3120 0.6604 0.076 Uani H 1.0
HC21 0.4569 0.3471 0.6140 0.062 Uani H 1.0
HC25 0.6377 0.3549 0.2808 0.073 Uani H 1.0
HC26 0.8658 0.3459 0.2457 0.093 Uani H 1.0
HC27 0.9186 0.3156 0.1092 0.098 Uani H 1.0
HC28 0.7464 0.2941 0.0066 0.116 Uani H 1.0
HC29 0.5176 0.3029 0.0403 0.083 Uani H 1.0
HC31 0.3055 0.4900 0.4721 0.087 Uani H 1.0
HC32 0.1639 0.6302 0.5488 0.132 Uani H 1.0
HC33 0.0198 0.5508 0.6395 0.135 Uani H 1.0
HC34 0.0146 0.3324 0.6548 0.129 Uani H 1.0
HC35 0.1553 0.1905 0.5787 0.086 Uani H 1.0
HC2Ft 0.1950 0.3784 0.8633 0.205 Uani H 1.0
HC3Ft 0.2974 0.3091 0.7410 0.296 Uani H 1.0
HC4Ft 0.3353 0.0873 0.7006 0.332 Uani H 1.0
HC5Ft 0.2697 -0.0652 0.7838 0.339 Uani H 1.0
HC6Ft 0.1672 0.0027 0.9063 0.262 Uani H 1.0

loop_
_atom_site_aniso_label
_atom_site_aniso_U_11
_atom_site_aniso_U_22
_atom_site_aniso_U_33
_atom_site_aniso_U_12
_atom_site_aniso_U_13
_atom_site_aniso_U_23
_atom_site_aniso_type_symbol
Br1 0.105(1) 0.0575(7) 0.0504(7) 0.0171(6) 0.0207(6) 0.0004(5) Br
Br2 0.0495(7) 0.100(1) 0.0769(8) -0.0098(6) 0.0189(6) 0.0233(7) Br
N1 0.042(2) 0.048(2) 0.047(1) 0.012(1) 0.006(1) 0.008(1) N
N2 0.047(2) 0.057(2) 0.051(1) 0.015(1) 0.004(1) 0.013(1) N
C1 0.038(2) 0.049(2) 0.047(1) 0.001(1) 0.003(1) 0.009(1) C
C2 0.036(2) 0.042(2) 0.044(1) 0.006(1) 0.005(1) 0.006(1) C
C3 0.036(2) 0.041(2) 0.044(1) 0.006(1) 0.005(1) 0.006(1) C
C4 0.045(2) 0.047(2) 0.046(1) 0.013(1) 0.007(1) 0.006(1) C
C5 0.053(2) 0.041(2) 0.048(1) 0.010(1) 0.004(1) 0.007(1) C
C6 0.044(2) 0.045(2) 0.047(1) 0.008(1) 0.0039(9) 0.009(1) C
C7 0.040(2) 0.046(2) 0.044(1) 0.005(1) 0.004(1) 0.008(1) C
C8 0.038(2) 0.054(2) 0.046(1) 0.005(1) 0.006(1) 0.010(1) C
C9 0.054(2) 0.043(2) 0.049(1) -0.002(2) 0.000(1) 0.008(1) C
C10 0.054(2) 0.043(1) 0.049(1) 0.012(1) 0.004(1) 0.008(1) C
C11 0.078(3) 0.051(1) 0.057(2) 0.025(2) 0.005(2) 0.011(1) C
C12 0.105(4) 0.046(1) 0.063(3) 0.020(2) 0.001(3) 0.013(2) C
C13 0.101(4) 0.045(2) 0.063(3) -0.002(2) -0.004(3) 0.016(2) C
C14 0.070(2) 0.049(2) 0.056(2) -0.009(2) -0.002(2) 0.015(2) C
C15 0.051(2) 0.043(2) 0.049(1) 0.001(1) 0.002(1) 0.009(1) C
C16 0.038(1) 0.048(2) 0.046(1) 0.001(1) 0.004(1) 0.009(1) C
C17 0.044(2) 0.065(2) 0.051(1) 0.010(1) 0.001(1) 0.015(1) C
C18 0.048(2) 0.093(4) 0.059(2) 0.016(2) 0.000(2) 0.025(2) C
C19 0.050(3) 0.108(5) 0.060(2) 0.007(3) -0.006(2) 0.029(3) C
C20 0.057(4) 0.092(5) 0.053(2) -0.004(3) -0.009(2) 0.020(2) C
C21 0.057(4) 0.070(3) 0.047(1) -0.001(2) -0.004(1) 0.012(1) C
C22 0.046(2) 0.058(2) 0.046(1) 0.003(2) 0.001(1) 0.011(1) C
C23 0.045(2) 0.051(2) 0.044(1) 0.005(2) 0.004(1) 0.007(1) C
C24 0.052(3) 0.041(5) 0.052(4) -0.002(3) 0.007(2) 0.007(4) C
C25 0.053(3) 0.064(4) 0.058(3) 0.002(3) 0.003(3) 0.002(4) C
C26 0.053(3) 0.087(6) 0.071(4) 0.004(3) 0.004(2) -0.002(5) C
C27 0.055(3) 0.102(7) 0.077(5) 0.003(3) 0.014(3) 0.004(5) C
C28 0.061(3) 0.125(6) 0.066(3) 0.008(4) 0.018(3) 0.013(5) C
C29 0.058(3) 0.087(5) 0.054(3) 0.005(3) 0.012(2) 0.012(4) C
C30 0.060(5) 0.050(4) 0.049(4) 0.010(4) 0.004(4) 0.005(3) C
C31 0.098(5) 0.050(4) 0.068(4) 0.025(4) -0.001(3) 0.004(3) C
C32 0.124(7) 0.080(4) 0.086(7) 0.054(5) -0.012(4) -0.014(4) C
C33 0.091(6) 0.130(7) 0.081(6) 0.054(6) -0.007(4) -0.033(5) C
C34 0.073(5) 0.134(7) 0.073(5) 0.020(5) 0.019(4) -0.017(5) C
C35 0.067(5) 0.083(4) 0.060(4) 0.004(4) 0.018(3) 0.002(3) C
C1Ft 0.113(7) 0.143(9) 0.123(9) 0.029(5) 0.005(6) 0.014(7) C
C2Ft 0.135(7) 0.142(9) 0.161(9) 0.014(7) 0.010(6) 0.026(6) C
C3Ft 0.155(9) 0.284(9) 0.146(9) -0.021(9) 0.022(8) 0.038(9) C
C4Ft 0.122(8) 0.333(9) 0.174(9) 0.009(9) 0.026(7) -0.084(9) C
C5Ft 0.148(9) 0.188(9) 0.300(9) 0.062(9) 0.000(9) -0.073(9) C
C6Ft 0.160(9) 0.141(9) 0.236(9) 0.046(7) -0.008(7) 0.036(9) C
C7Ft 0.105(9) 0.288(9) 0.083(6) 0.087(9) -0.009(6) -0.021(8) C
F1Ft 0.106(9) 0.610(9) 0.074(6) 0.088(9) -0.017(6) 0.035(9) F
F2Ft 0.094(9) 0.481(9) 0.085(9) 0.058(9) -0.012(7) 0.006(9) F
F3Ft 0.379(9) 0.292(9) 0.315(9) 0.163(9) 0.138(9) -0.067(9) F
C7Ft' 0.098(9) 0.314(9) 0.075(6) 0.074(9) -0.015(6) -0.019(8) C
F1Ft' 0.187(9) 0.456(9) 0.153(9) 0.092(9) 0.030(9) 0.127(9) F
F2Ft' 0.220(9) 0.382(9) 0.187(9) 0.186(9) 0.057(9) -0.026(9) F
F3Ft' 0.146(9) 0.650(9) 0.101(7) -0.020(9) -0.001(8) -0.119(9) F

loop_
_geom_angle_atom_site_label_1
_geom_angle_atom_site_label_2
_geom_angle_atom_site_label_3
_geom_angle
_geom_angle_site_symmetry_1
_geom_angle_site_symmetry_2
_geom_angle_site_symmetry_3
_geom_angle_publ_flag
C2 N1 C10 118.2(7) 1_555 1_555 1_555 no
C6 N2 C17 117.9(7) 1_555 1_555 1_555 no
C2 C1 C8 106.0(6) 1_555 1_555 1_555 no
C2 C1 C9 112.1(7) 1_555 1_555 1_555 no
C8 C1 C9 109.4(7) 1_555 1_555 1_555 no
N1 C2 C1 114.4(7) 1_555 1_555 1_555 no
N1 C2 C3 124.3(8) 1_555 1_555 1_555 no
C1 C2 C3 121.3(7) 1_555 1_555 1_555 no
C2 C3 C4 120.2(7) 1_555 1_555 1_555 no
C2 C3 C16 118.0(8) 1_555 1_555 1_555 no
C4 C3 C16 121.8(7) 1_555 1_555 1_555 no
Br1 C4 C3 108.0(5) 1_555 1_555 1_555 no
Br1 C4 C5 111.3(6) 1_555 1_555 1_555 no
C3 C4 C5 112.8(7) 1_555 1_555 1_555 no
C4 C5 C6 107.9(7) 1_555 1_555 1_555 no
C4 C5 C9 108.7(7) 1_555 1_555 1_555 no
C6 C5 C9 113.9(7) 1_555 1_555 1_555 no
N2 C6 C5 115.4(7) 1_555 1_555 1_555 no
N2 C6 C7 123.8(8) 1_555 1_555 1_555 no
C5 C6 C7 120.6(8) 1_555 1_555 1_555 no
C6 C7 C8 120.5(7) 1_555 1_555 1_555 no
C6 C7 C23 117.5(8) 1_555 1_555 1_555 no
C8 C7 C23 121.9(7) 1_555 1_555 1_555 no
Br2 C8 C1 107.7(5) 1_555 1_555 1_555 no
Br2 C8 C7 109.1(5) 1_555 1_555 1_555 no
C1 C8 C7 113.9(7) 1_555 1_555 1_555 no
C1 C9 C5 107.9(7) 1_555 1_555 1_555 no
N1 C10 C11 117.4(8) 1_555 1_555 1_555 no
N1 C10 C15 121.6(8) 1_555 1_555 1_555 no
C11 C10 C15 121.0(9) 1_555 1_555 1_555 no
C10 C11 C12 118.5(9) 1_555 1_555 1_555 no
C11 C12 C13 122.2(9) 1_555 1_555 1_555 no
C12 C13 C14 119.4(9) 1_555 1_555 1_555 no
C13 C14 C15 120.9(9) 1_555 1_555 1_555 no
C10 C15 C14 117.9(8) 1_555 1_555 1_555 no
C10 C15 C16 119.0(8) 1_555 1_555 1_555 no
C14 C15 C16 123.1(8) 1_555 1_555 1_555 no
C3 C16 C15 118.8(8) 1_555 1_555 1_555 no
C3 C16 C24 121.1(7) 1_555 1_555 1_555 no
C15 C16 C24 120.1(7) 1_555 1_555 1_555 no
N2 C17 C18 117.2(8) 1_555 1_555 1_555 no
N2 C17 C22 123.9(8) 1_555 1_555 1_555 no
C18 C17 C22 118.8(8) 1_555 1_555 1_555 no
C17 C18 C19 121.1(9) 1_555 1_555 1_555 no
C18 C19 C20 119.8(9) 1_555 1_555 1_555 no
C19 C20 C21 120.3(9) 1_555 1_555 1_555 no
C20 C21 C22 120.4(9) 1_555 1_555 1_555 no
C17 C22 C21 119.6(8) 1_555 1_555 1_555 no
C17 C22 C23 116.7(8) 1_555 1_555 1_555 no
C21 C22 C23 123.8(8) 1_555 1_555 1_555 no
C7 C23 C22 120.0(8) 1_555 1_555 1_555 no
C7 C23 C30 120.3(7) 1_555 1_555 1_555 no
C22 C23 C30 119.7(7) 1_555 1_555 1_555 no
C16 C24 C25 120.8(6) 1_555 1_555 1_555 no
C16 C24 C29 120.6(6) 1_555 1_555 1_555 no
C25 C24 C29 118.6(6) 1_555 1_555 1_555 no
C24 C25 C26 120.4(5) 1_555 1_555 1_555 no
C25 C26 C27 120.3(6) 1_555 1_555 1_555 no
C26 C27 C28 119.9(7) 1_555 1_555 1_555 no
C27 C28 C29 120.3(6) 1_555 1_555 1_555 no
C24 C29 C28 120.4(5) 1_555 1_555 1_555 no
C23 C30 C31 121.3(6) 1_555 1_555 1_555 no
C23 C30 C35 120.1(6) 1_555 1_555 1_555 no
C31 C30 C35 118.6(6) 1_555 1_555 1_555 no
C30 C31 C32 120.4(5) 1_555 1_555 1_555 no
C31 C32 C33 120.3(6) 1_555 1_555 1_555 no
C32 C33 C34 119.9(7) 1_555 1_555 1_555 no
C33 C34 C35 120.3(6) 1_555 1_555 1_555 no
C30 C35 C34 120.4(5) 1_555 1_555 1_555 no
C1Ft C7Ft F1Ft 109.7(10) 1_555 1_555 1_555 no
C1Ft C7Ft F2Ft 109.3(9) 1_555 1_555 1_555 no
C1Ft C7Ft F3Ft 109.0(10) 1_555 1_555 1_555 no
F1Ft C7Ft F2Ft 109.6(9) 1_555 1_555 1_555 no
F1Ft C7Ft F3Ft 109.6(9) 1_555 1_555 1_555 no
F2Ft C7Ft F3Ft 109.6(9) 1_555 1_555 1_555 no
C1Ft C7Ft' F1Ft' 109.6(12) 1_555 1_555 1_555 no
C1Ft C7Ft' F2Ft' 109.4(8) 1_555 1_555 1_555 no
C1Ft C7Ft' F3Ft' 109.1(9) 1_555 1_555 1_555 no
F1Ft' C7Ft' F2Ft' 109.6(9) 1_555 1_555 1_555 no
F1Ft' C7Ft' F3Ft' 109.6(9) 1_555 1_555 1_555 no
F2Ft' C7Ft' F3Ft' 109.6(9) 1_555 1_555 1_555 no

loop_
_geom_bond_atom_site_label_1
_geom_bond_atom_site_label_2
_geom_bond_distance
_geom_bond_site_symmetry_1
_geom_bond_site_symmetry_2
_geom_bond_publ_flag
Br1 C4 1.982(8) 1_555 1_555 no
Br2 C8 1.992(8) 1_555 1_555 no
N1 C2 1.312(9) 1_555 1_555 no
N1 C10 1.375(10) 1_555 1_555 no
N2 C6 1.306(9) 1_555 1_555 no
N2 C17 1.357(10) 1_555 1_555 no
C1 C2 1.520(10) 1_555 1_555 no
C1 C8 1.541(10) 1_555 1_555 no
C1 C9 1.521(11) 1_555 1_555 no
C2 C3 1.427(10) 1_555 1_555 no
C3 C4 1.508(10) 1_555 1_555 no
C3 C16 1.378(10) 1_555 1_555 no
C4 C5 1.518(11) 1_555 1_555 no
C5 C6 1.498(11) 1_555 1_555 no
C5 C9 1.535(11) 1_555 1_555 no
C6 C7 1.435(10) 1_555 1_555 no
C7 C8 1.492(11) 1_555 1_555 no
C7 C23 1.391(10) 1_555 1_555 no
C10 C11 1.421(11) 1_555 1_555 no
C10 C15 1.408(11) 1_555 1_555 no
C11 C12 1.347(12) 1_555 1_555 no
C12 C13 1.409(13) 1_555 1_555 no
C13 C14 1.374(12) 1_555 1_555 no
C14 C15 1.408(11) 1_555 1_555 no
C15 C16 1.419(10) 1_555 1_555 no
C16 C24 1.494(10) 1_555 1_555 no
C17 C18 1.406(11) 1_555 1_555 no
C17 C22 1.415(11) 1_555 1_555 no
C18 C19 1.339(12) 1_555 1_555 no
C19 C20 1.443(13) 1_555 1_555 no
C20 C21 1.343(11) 1_555 1_555 no
C21 C22 1.402(11) 1_555 1_555 no
C22 C23 1.411(11) 1_555 1_555 no
C23 C30 1.489(10) 1_555 1_555 no
C24 C25 1.378(5) 1_555 1_555 no
C24 C29 1.378(5) 1_555 1_555 no
C25 C26 1.403(6) 1_555 1_555 no
C26 C27 1.361(6) 1_555 1_555 no
C27 C28 1.361(6) 1_555 1_555 no
C28 C29 1.403(6) 1_555 1_555 no
C30 C31 1.378(5) 1_555 1_555 no
C30 C35 1.378(5) 1_555 1_555 no
C31 C32 1.403(6) 1_555 1_555 no
C32 C33 1.361(6) 1_555 1_555 no
C33 C34 1.361(6) 1_555 1_555 no
C34 C35 1.403(6) 1_555 1_555 no
C1Ft C7Ft 1.525(19) 1_555 1_555 no
C1Ft C7Ft' 1.523(19) 1_555 1_555 no
C7Ft F1Ft 1.272(8) 1_555 1_555 no
C7Ft F2Ft 1.272(8) 1_555 1_555 no
C7Ft F3Ft 1.272(8) 1_555 1_555 no
C7Ft' F1Ft' 1.272(8) 1_555 1_555 no
C7Ft' F2Ft' 1.272(8) 1_555 1_555 no
C7Ft' F3Ft' 1.272(8) 1_555 1_555 no
